data_7133227
loop_
_publ_author_name
'O'Reilly, Andrea'
'Haynes, Matthew D.'
'Turner, Zo&#xeb; R'
'McMullin, Claire L.'
'Harder, Sjoerd'
'O'Hare, Dermot'
'Fulton, J. Robin'
'Coles, Martyn P.'

_publ_section_title
;
 Mixing and matching <i>N</i>,<i>N</i>- and <i>N</i>,<i>O</i>-chelates in
 anionic Mg(I) compounds: synthesis and reactivity with
 RN&#xe001;C&#xe001;NR and CO.
;
_journal_issue 56
_journal_name_full 'Chemical communications (Cambridge, England)'
_journal_page_first 7204
_journal_page_last 7207
_journal_paper_doi 10.1039/d4cc02594f
_journal_volume 60
_journal_year 2024
_chemical_formula_moiety 'C42  H68  N2  O3  Mg1  Si2  K1'
_chemical_formula_sum 'C42 H68 K Mg N2 O3 Si2'
_chemical_formula_weight 768.57
_space_group_IT_number 14
_space_group_name_Hall '-P 2yn'
_space_group_name_H-M_alt 'P 1 21/n 1'
_symmetry_cell_setting monoclinic
_symmetry_Int_Tables_number 14
_symmetry_space_group_name_Hall '-P 2yn'
_symmetry_space_group_name_H-M 'P 1 21/n 1'
_atom_sites_solution_hydrogens geom
_audit_conform_dict_location ftp://ftp.iucr.org/pub/cif_core.dic
_audit_conform_dict_name cif_core.dic
_audit_conform_dict_version 2.4.5
_audit_creation_date 2024-06-14T15:57:50-00:00
_audit_creation_method 'WinGX routine CIF_UPDATE'
_audit_update_record
;
2024-06-14 deposited with the CCDC.	2024-06-16 downloaded from the CCDC.
;
_cell_angle_alpha 90
_cell_angle_beta 94.3942(11)
_cell_angle_gamma 90
_cell_formula_units_Z 4
_cell_length_a 14.32120(19)
_cell_length_b 20.5716(2)
_cell_length_c 15.38509(18)
_cell_measurement_reflns_used 13942
_cell_measurement_temperature 120.00(10)
_cell_measurement_theta_max 72.306
_cell_measurement_theta_min 3.75
_cell_measurement_wavelength 1.54184
_cell_volume 4519.28(9)
_computing_cell_refinement 'CrysAlisPro 1.171.40.53 (Rigaku OD, 2019)'
_computing_data_collection 'CrysAlisPro 1.171.40.53 (Rigaku OD, 2019)'
_computing_data_reduction 'CrysAlisPro 1.171.40.53 (Rigaku OD, 2019)'
_computing_molecular_graphics 'Ortep for Windows (Farrugia, 2012)'
_computing_publication_material 'WinGX publication routines (Farrugia, 2012)'
_computing_structure_refinement 'SHELXL-2019/2 (Sheldrick, 2019)'
_diffrn_ambient_environment N~2~
_diffrn_ambient_temperature 120.00(10)
_diffrn_detector 'CCD plate'
_diffrn_detector_area_resol_mean 8.0856
_diffrn_detector_type EosS2
_diffrn_measured_fraction_theta_full 0.9802
_diffrn_measured_fraction_theta_max 0.9928
_diffrn_measurement_device 'four-circle diffractometer'
_diffrn_measurement_device_type 'SuperNova, Dual, Cu at home/near, EosS2'
_diffrn_measurement_method '\w scans'
_diffrn_orient_matrix_type 'CrysAlisPro convention (1999,Acta A55,543-557)'
_diffrn_orient_matrix_UB_11 0.0528036
_diffrn_orient_matrix_UB_12 0.0642861
_diffrn_orient_matrix_UB_13 -0.0115616
_diffrn_orient_matrix_UB_21 -0.0193072
_diffrn_orient_matrix_UB_22 -0.0054487
_diffrn_orient_matrix_UB_23 -0.0996447
_diffrn_orient_matrix_UB_31 -0.0920515
_diffrn_orient_matrix_UB_32 0.0380332
_diffrn_orient_matrix_UB_33 0.0052159
_diffrn_radiation_monochromator mirror
_diffrn_radiation_probe x-ray
_diffrn_radiation_type 'Cu K\a'
_diffrn_radiation_wavelength 1.54184
_diffrn_reflns_av_R_equivalents 0.0273
_diffrn_reflns_av_unetI/netI 0.0417
_diffrn_reflns_Laue_measured_fraction_full 1
_diffrn_reflns_Laue_measured_fraction_max 0.993
_diffrn_reflns_limit_h_max 17
_diffrn_reflns_limit_h_min -17
_diffrn_reflns_limit_k_max 25
_diffrn_reflns_limit_k_min -24
_diffrn_reflns_limit_l_max 18
_diffrn_reflns_limit_l_min -19
_diffrn_reflns_number 30357
_diffrn_reflns_point_group_measured_fraction_full 1
_diffrn_reflns_point_group_measured_fraction_max 0.993
_diffrn_reflns_theta_full 73.1113
_diffrn_reflns_theta_max 72.509
_diffrn_reflns_theta_min 3.5942
_diffrn_source 'micro-focus sealed X-ray tube'
_diffrn_source_type 'SuperNova (Cu) X-ray Source'
_diffrn_standards_number 0
_exptl_absorpt_coefficient_mu 1.95
_exptl_absorpt_correction_T_max 1
_exptl_absorpt_correction_T_min 0.418
_exptl_absorpt_correction_type gaussian
_exptl_absorpt_process_details
;
        CrysAlisPro 1.171.40.53 (Rigaku Oxford Diffraction, 2019)
        Numerical absorption correction based on gaussian integration over
                        a multifaceted crystal model
        Empirical absorption correction using spherical harmonics,
 implemented in SCALE3 ABSPACK scaling algorithm.
;
_exptl_crystal_colour yellow
_exptl_crystal_density_diffrn 1.13
_exptl_crystal_density_method 'not measured'
_exptl_crystal_description block
_exptl_crystal_F_000 1668
_exptl_crystal_size_max 0.439
_exptl_crystal_size_mid 0.246
_exptl_crystal_size_min 0.124
_refine_diff_density_max 0.512
_refine_diff_density_min -0.687
_refine_diff_density_rms 0.053
_refine_ls_extinction_method none
_refine_ls_goodness_of_fit_ref 1.049
_refine_ls_hydrogen_treatment constr
_refine_ls_matrix_type full
_refine_ls_number_constraints 0
_refine_ls_number_parameters 497
_refine_ls_number_reflns 8888
_refine_ls_number_restraints 33
_refine_ls_restrained_S_all 1.048
_refine_ls_R_factor_all 0.0478
_refine_ls_R_factor_gt 0.0448
_refine_ls_shift/su_max 0.001
_refine_ls_shift/su_mean 0
_refine_ls_structure_factor_coef Fsqd
_refine_ls_weighting_details 'w=1/[\s^2^(Fo^2^)+(0.0590P)^2^+3.1284P] where P=(Fo^2^+2Fc^2^)/3'
_refine_ls_weighting_scheme calc
_refine_ls_wR_factor_gt 0.1205
_refine_ls_wR_factor_ref 0.1229
_reflns_Friedel_coverage 0
_reflns_number_gt 8218
_reflns_number_total 8888
_reflns_threshold_expression 'I > 2\s(I)'
_cod_data_source_file d4cc02594f2.cif
_cod_data_source_block shelx_CCDC1
_cod_depositor_comments 'Adding full bibliography for 7133226--7133229.cif.'
_cod_original_cell_volume 4519.27(9)
_cod_database_code 7133227
_shelx_shelxl_version_number 2019/3

loop_
_symmetry_equiv_pos_as_xyz
'x, y, z'
'-x+1/2, y+1/2, -z+1/2'
'-x, -y, -z'
'x-1/2, -y-1/2, z-1/2'

loop_
_atom_site_label
_atom_site_type_symbol
_atom_site_fract_x
_atom_site_fract_y
_atom_site_fract_z
_atom_site_U_iso_or_equiv
_atom_site_adp_type
_atom_site_occupancy
_atom_site_site_symmetry_order
_atom_site_calc_flag
_atom_site_refinement_flags_posn
_atom_site_refinement_flags_adp
_atom_site_refinement_flags_occupancy
_atom_site_disorder_assembly
_atom_site_disorder_group
K K 0.21844(3) 0.07173(2) 0.91155(3) 0.02990(11) Uani 1 1 d . . . . .
Si1 Si -0.15437(3) 0.20137(2) 0.96622(3) 0.01980(11) Uani 1 1 d . . . . .
Si2 Si 0.02677(4) 0.19142(2) 0.87211(3) 0.02487(12) Uani 1 1 d . . . . .
Mg Mg -0.02677(4) 0.06648(3) 0.97349(4) 0.02195(13) Uani 1 1 d . . . . .
O1 O 0.05108(9) 0.11950(6) 0.90602(9) 0.0271(3) Uani 1 1 d . . . . .
O2 O 0.36024(13) 0.15255(9) 0.97129(13) 0.0530(4) Uani 1 1 d . . . . .
O3 O 0.26829(12) 0.09018(9) 0.74744(11) 0.0451(4) Uani 1 1 d . . . . .
N1 N -0.14350(10) 0.12071(6) 0.99252(9) 0.0190(3) Uani 1 1 d . . . . .
N2 N -0.04479(10) 0.23173(7) 0.94290(9) 0.0212(3) Uani 1 1 d . . . . .
C1 C -0.22192(12) 0.08968(8) 1.02373(11) 0.0209(3) Uani 1 1 d . . . . .
C2 C -0.23624(13) 0.08924(8) 1.11471(12) 0.0252(4) Uani 1 1 d . . . . .
C3 C -0.31603(14) 0.06013(10) 1.14439(14) 0.0325(4) Uani 1 1 d . . . . .
H3 H -0.325205 0.061184 1.204877 0.039 Uiso 1 1 calc R U . . .
C4 C -0.38180(14) 0.02989(11) 1.08792(15) 0.0373(5) Uani 1 1 d . . . . .
H4 H -0.436365 0.011199 1.108997 0.045 Uiso 1 1 calc R U . . .
C5 C -0.36721(14) 0.02720(10) 1.00056(15) 0.0350(4) Uani 1 1 d . . . . .
H5 H -0.411488 0.005221 0.961897 0.042 Uiso 1 1 calc R U . . .
C6 C -0.28872(13) 0.05605(9) 0.96707(12) 0.0263(4) Uani 1 1 d . . . . .
C7 C -0.16373(15) 0.11699(9) 1.18133(12) 0.0300(4) Uani 1 1 d . . . . .
H7 H -0.12163 0.145975 1.149748 0.036 Uiso 1 1 calc R U . . .
C8 C -0.10348(17) 0.06224(11) 1.22365(14) 0.0398(5) Uani 1 1 d . . . . .
H8C H -0.07354 0.038096 1.178424 0.06 Uiso 1 1 calc R U . . .
H8B H -0.143155 0.03273 1.254658 0.06 Uiso 1 1 calc R U . . .
H8A H -0.055242 0.080886 1.264919 0.06 Uiso 1 1 calc R U . . .
C9 C -0.2062(2) 0.15773(12) 1.25160(15) 0.0496(6) Uani 1 1 d . . . . .
H9C H -0.241742 0.129427 1.288255 0.074 Uiso 1 1 calc R U . . .
H9B H -0.248044 0.190624 1.223856 0.074 Uiso 1 1 calc R U . . .
H9A H -0.155942 0.179225 1.287697 0.074 Uiso 1 1 calc R U . . .
C10 C -0.27410(14) 0.04785(9) 0.87112(12) 0.0313(4) Uani 1 1 d . . . . .
H10 H -0.225966 0.080216 0.85569 0.038 Uiso 1 1 calc R U . . .
C11 C -0.36299(17) 0.05980(11) 0.81119(15) 0.0425(5) Uani 1 1 d . . . . .
H11C H -0.388409 0.102801 0.823357 0.064 Uiso 1 1 calc R U . . .
H11B H -0.409625 0.026415 0.821694 0.064 Uiso 1 1 calc R U . . .
H11A H -0.347754 0.057832 0.750229 0.064 Uiso 1 1 calc R U . . .
C12 C -0.23560(17) -0.02040(11) 0.85449(14) 0.0405(5) Uani 1 1 d . . . . .
H12C H -0.282064 -0.053096 0.868101 0.061 Uiso 1 1 calc R U . . .
H12B H -0.177762 -0.027303 0.891637 0.061 Uiso 1 1 calc R U . . .
H12A H -0.222432 -0.024312 0.793138 0.061 Uiso 1 1 calc R U . . .
C13 C -0.20022(14) 0.25339(9) 1.05380(13) 0.0307(4) Uani 1 1 d . . . . .
H13C H -0.154821 0.253882 1.104804 0.046 Uiso 1 1 calc R U . . .
H13B H -0.259823 0.23563 1.07036 0.046 Uiso 1 1 calc R U . . .
H13A H -0.209937 0.297815 1.031939 0.046 Uiso 1 1 calc R U . . .
C14 C -0.24290(15) 0.21478(9) 0.87093(14) 0.0340(4) Uani 1 1 d . . . . .
H14C H -0.303547 0.19699 0.88458 0.051 Uiso 1 1 calc R U . . .
H14B H -0.221929 0.192858 0.819333 0.051 Uiso 1 1 calc R U . . .
H14A H -0.249279 0.261471 0.859315 0.051 Uiso 1 1 calc R U . . .
C15 C -0.01060(12) 0.29033(8) 0.98486(11) 0.0235(3) Uani 1 1 d . . . . .
C16 C -0.02420(13) 0.35094(9) 0.94281(12) 0.0273(4) Uani 1 1 d . . . . .
C17 C 0.01214(16) 0.40699(9) 0.98311(14) 0.0360(4) Uani 1 1 d . . . . .
H17 H 0.003578 0.447641 0.954306 0.043 Uiso 1 1 calc R U . . .
C18 C 0.06040(18) 0.40458(10) 1.06419(16) 0.0438(5) Uani 1 1 d . . . . .
H18 H 0.084542 0.443258 1.091136 0.053 Uiso 1 1 calc R U . . .
C19 C 0.07329(17) 0.34529(10) 1.10588(15) 0.0404(5) Uani 1 1 d . . . . .
H19 H 0.106602 0.343734 1.161661 0.049 Uiso 1 1 calc R U . . .
C20 C 0.03860(14) 0.28791(9) 1.06799(13) 0.0292(4) Uani 1 1 d . . . . .
C21 C -0.08012(15) 0.35774(9) 0.85545(12) 0.0303(4) Uani 1 1 d . . . . .
H21 H -0.0961 0.313036 0.83355 0.036 Uiso 1 1 calc R U . . .
C22 C -0.17209(16) 0.39394(10) 0.86570(14) 0.0379(5) Uani 1 1 d . . . . .
H22C H -0.158501 0.439025 0.882918 0.057 Uiso 1 1 calc R U . . .
H22B H -0.206186 0.372575 0.910601 0.057 Uiso 1 1 calc R U . . .
H22A H -0.210441 0.393377 0.810147 0.057 Uiso 1 1 calc R U . . .
C23 C -0.02501(19) 0.39167(11) 0.78727(15) 0.0442(5) Uani 1 1 d . . . . .
H23C H 0.032798 0.367489 0.779851 0.066 Uiso 1 1 calc R U . . .
H23B H -0.009452 0.436005 0.80665 0.066 Uiso 1 1 calc R U . . .
H23A H -0.063067 0.393252 0.731585 0.066 Uiso 1 1 calc R U . . .
C24 C 0.05609(16) 0.22451(9) 1.11788(13) 0.0358(5) Uani 1 1 d . . . . .
H24 H 0.014166 0.190582 1.089346 0.043 Uiso 1 1 calc R U . . .
C25 C 0.03261(19) 0.23036(12) 1.21307(15) 0.0470(6) Uani 1 1 d . . . . .
H25C H -0.031278 0.247029 1.215202 0.07 Uiso 1 1 calc R U . . .
H25B H 0.076779 0.260303 1.244037 0.07 Uiso 1 1 calc R U . . .
H25A H 0.03731 0.187495 1.240844 0.07 Uiso 1 1 calc R U . . .
C26 C 0.15692(19) 0.20155(12) 1.11422(19) 0.0529(6) Uani 1 1 d . . . . .
H26C H 0.19966 0.234722 1.140011 0.079 Uiso 1 1 calc R U . . .
H26B H 0.170008 0.194315 1.05338 0.079 Uiso 1 1 calc R U . . .
H26A H 0.165924 0.160866 1.146922 0.079 Uiso 1 1 calc R U . . .
C27 C 0.13591(18) 0.23997(11) 0.8645(2) 0.0512(7) Uani 1 1 d . . . . .
H27C H 0.177134 0.217659 0.826152 0.077 Uiso 1 1 calc R U . . .
H27B H 0.168103 0.244685 0.922685 0.077 Uiso 1 1 calc R U . . .
H27A H 0.119808 0.283046 0.840632 0.077 Uiso 1 1 calc R U . . .
C28 C -0.0348(2) 0.18718(14) 0.76077(15) 0.0560(7) Uani 1 1 d . . . . .
H28C H -0.089713 0.158873 0.761993 0.084 Uiso 1 1 calc R U . . .
H28B H 0.007855 0.169574 0.719812 0.084 Uiso 1 1 calc R U . . .
H28A H -0.05483 0.230879 0.742085 0.084 Uiso 1 1 calc R U . . .
C33 C 0.19621(18) 0.10144(12) 0.67961(16) 0.0441(5) Uani 1 1 d . . . . .
H33B H 0.194489 0.147895 0.662785 0.053 Uiso 1 1 calc R U . . .
H33A H 0.134349 0.089219 0.699215 0.053 Uiso 1 1 calc R U . . .
C34 C 0.2199(2) 0.05933(14) 0.60299(17) 0.0523(6) Uani 1 1 d . . . . .
H34B H 0.179118 0.020456 0.597964 0.063 Uiso 1 1 calc R U . . .
H34A H 0.212239 0.08413 0.547757 0.063 Uiso 1 1 calc R U . . .
C35 C 0.3202(2) 0.04022(18) 0.62316(19) 0.0673(8) Uani 1 1 d . . . . .
H35B H 0.358056 0.050676 0.573806 0.081 Uiso 1 1 calc R U . . .
H35A H 0.325585 -0.006878 0.635804 0.081 Uiso 1 1 calc R U . . .
C36 C 0.35168(18) 0.08001(15) 0.70277(18) 0.0542(7) Uani 1 1 d . . . . .
H36B H 0.399383 0.056203 0.740329 0.065 Uiso 1 1 calc R U . . .
H36A H 0.378526 0.122027 0.685616 0.065 Uiso 1 1 calc R U . . .
C29 C 0.4150(4) 0.1569(3) 1.0498(3) 0.0467(14) Uani 0.588(13) 1 d . U P A 1
H29A H 0.435815 0.113156 1.069907 0.056 Uiso 0.588(13) 1 calc R U P A 1
H29B H 0.378972 0.177006 1.095156 0.056 Uiso 0.588(13) 1 calc R U P A 1
C30 C 0.5000(8) 0.1996(5) 1.0317(7) 0.060(3) Uani 0.588(13) 1 d . U P A 1
H30A H 0.50479 0.237253 1.071799 0.071 Uiso 0.588(13) 1 calc R U P A 1
H30B H 0.558711 0.174083 1.039621 0.071 Uiso 0.588(13) 1 calc R U P A 1
C31 C 0.4836(8) 0.2215(7) 0.9406(6) 0.102(4) Uani 0.588(13) 1 d . U P A 1
H31A H 0.479694 0.269504 0.938074 0.122 Uiso 0.588(13) 1 calc R U P A 1
H31B H 0.535423 0.207144 0.906094 0.122 Uiso 0.588(13) 1 calc R U P A 1
C32 C 0.3991(9) 0.1938(6) 0.9078(7) 0.093(4) Uani 0.588(13) 1 d . U P A 1
H32A H 0.409816 0.167925 0.855172 0.112 Uiso 0.588(13) 1 calc R U P A 1
H32B H 0.353934 0.228696 0.890493 0.112 Uiso 0.588(13) 1 calc R U P A 1
C29A C 0.3848(7) 0.1893(7) 1.0540(5) 0.056(3) Uani 0.412(13) 1 d . . P A 2
H29C H 0.347281 0.229685 1.055155 0.067 Uiso 0.412(13) 1 calc R U P A 2
H29D H 0.371717 0.162483 1.105084 0.067 Uiso 0.412(13) 1 calc R U P A 2
C30A C 0.4811(10) 0.2044(9) 1.0564(9) 0.051(3) Uani 0.412(13) 1 d . . P A 2
H30C H 0.517886 0.174384 1.095965 0.062 Uiso 0.412(13) 1 calc R U P A 2
H30D H 0.492537 0.249518 1.076944 0.062 Uiso 0.412(13) 1 calc R U P A 2
C31A C 0.5080(6) 0.1966(4) 0.9634(8) 0.048(2) Uani 0.412(13) 1 d . . P A 2
H31C H 0.523295 0.23921 0.938163 0.058 Uiso 0.412(13) 1 calc R U P A 2
H31D H 0.56266 0.167397 0.96111 0.058 Uiso 0.412(13) 1 calc R U P A 2
C32A C 0.4261(11) 0.1686(10) 0.9170(10) 0.093(6) Uani 0.412(13) 1 d . . P A 2
H32C H 0.399396 0.200205 0.873339 0.111 Uiso 0.412(13) 1 calc R U P A 2
H32D H 0.444586 0.129286 0.885461 0.111 Uiso 0.412(13) 1 calc R U P A 2
C1S C 0.30488(17) 0.38862(15) 1.0312(2) 0.0984(13) Uani 1 1 d G . . . .
H1S H 0.250037 0.365469 1.011051 0.118 Uiso 1 1 calc R U . . .
C2S C 0.30237(17) 0.43153(16) 1.1008(2) 0.1056(15) Uani 1 1 d G . . . .
H2S H 0.245812 0.437707 1.128167 0.127 Uiso 1 1 calc R U . . .
C3S C 0.3826(2) 0.46540(15) 1.1302(2) 0.1115(16) Uani 1 1 d G . . . .
H3S H 0.380907 0.49473 1.177771 0.134 Uiso 1 1 calc R U . . .
C4S C 0.46538(17) 0.45636(15) 1.0901(2) 0.1034(14) Uani 1 1 d G . . . .
H4S H 0.520228 0.479515 1.11026 0.124 Uiso 1 1 calc R U . . .
C5S C 0.46789(16) 0.41345(16) 1.0206(2) 0.0995(14) Uani 1 1 d G . . . .
H5S H 0.524456 0.407277 0.993145 0.119 Uiso 1 1 calc R U . . .
C6S C 0.3876(2) 0.37958(15) 0.99109(18) 0.0973(13) Uani 1 1 d G . . . .
H6S H 0.389361 0.350254 0.943539 0.117 Uiso 1 1 calc R U . . .

loop_
_atom_site_aniso_label
_atom_site_aniso_U_11
_atom_site_aniso_U_22
_atom_site_aniso_U_33
_atom_site_aniso_U_23
_atom_site_aniso_U_13
_atom_site_aniso_U_12
K 0.0290(2) 0.0295(2) 0.0316(2) 0.00409(15) 0.00507(15) 0.00327(15)
Si1 0.0243(2) 0.0152(2) 0.0197(2) 0.00048(15) 0.00060(16) 0.00130(16)
Si2 0.0329(3) 0.0186(2) 0.0241(2) 0.00331(17) 0.00843(19) 0.00173(18)
Mg 0.0250(3) 0.0158(3) 0.0255(3) 0.0024(2) 0.0053(2) 0.0019(2)
O1 0.0301(6) 0.0188(6) 0.0338(7) 0.0032(5) 0.0112(5) 0.0016(5)
O2 0.0504(10) 0.0487(10) 0.0586(11) 0.0048(8) -0.0036(8) -0.0135(8)
O3 0.0478(9) 0.0520(9) 0.0367(8) 0.0078(7) 0.0117(7) 0.0007(7)
N1 0.0230(7) 0.0160(6) 0.0179(6) 0.0002(5) 0.0020(5) 0.0004(5)
N2 0.0282(7) 0.0147(6) 0.0207(7) 0.0005(5) 0.0021(5) -0.0010(5)
C1 0.0229(8) 0.0160(7) 0.0239(8) 0.0024(6) 0.0018(6) 0.0031(6)
C2 0.0301(9) 0.0210(8) 0.0253(9) 0.0017(7) 0.0071(7) 0.0040(7)
C3 0.0327(10) 0.0325(10) 0.0339(10) 0.0083(8) 0.0130(8) 0.0059(8)
C4 0.0229(9) 0.0401(11) 0.0496(12) 0.0159(9) 0.0071(8) -0.0006(8)
C5 0.0263(9) 0.0327(10) 0.0445(11) 0.0105(9) -0.0068(8) -0.0058(8)
C6 0.0268(9) 0.0218(8) 0.0292(9) 0.0056(7) -0.0040(7) -0.0011(7)
C7 0.0441(11) 0.0265(9) 0.0201(8) -0.0017(7) 0.0065(7) -0.0026(8)
C8 0.0504(13) 0.0375(11) 0.0298(10) 0.0040(8) -0.0077(9) -0.0049(9)
C9 0.0786(17) 0.0421(12) 0.0309(11) -0.0097(9) 0.0224(11) -0.0055(12)
C10 0.0386(10) 0.0278(9) 0.0262(9) 0.0004(7) -0.0069(8) -0.0069(8)
C11 0.0519(13) 0.0380(11) 0.0344(11) 0.0040(9) -0.0165(10) -0.0051(10)
C12 0.0526(13) 0.0341(11) 0.0333(10) -0.0068(8) -0.0072(9) -0.0011(9)
C13 0.0379(10) 0.0208(8) 0.0347(10) 0.0001(7) 0.0109(8) 0.0048(7)
C14 0.0372(10) 0.0240(9) 0.0388(11) 0.0077(8) -0.0103(8) -0.0012(8)
C15 0.0270(8) 0.0185(8) 0.0249(8) -0.0014(6) 0.0012(7) -0.0017(6)
C16 0.0337(9) 0.0196(8) 0.0284(9) 0.0004(7) 0.0016(7) -0.0006(7)
C17 0.0492(12) 0.0172(8) 0.0403(11) 0.0023(8) -0.0052(9) -0.0023(8)
C18 0.0581(14) 0.0211(9) 0.0490(13) -0.0052(9) -0.0162(11) -0.0079(9)
C19 0.0534(13) 0.0273(10) 0.0375(11) -0.0024(8) -0.0168(9) -0.0046(9)
C20 0.0345(9) 0.0211(9) 0.0308(9) 0.0003(7) -0.0054(7) -0.0012(7)
C21 0.0463(11) 0.0180(8) 0.0262(9) 0.0039(7) -0.0002(8) 0.0003(7)
C22 0.0479(12) 0.0264(9) 0.0380(11) 0.0057(8) -0.0051(9) 0.0061(9)
C23 0.0631(15) 0.0350(11) 0.0351(11) 0.0104(9) 0.0079(10) -0.0019(10)
C24 0.0486(12) 0.0231(9) 0.0329(10) 0.0024(8) -0.0150(9) -0.0037(8)
C25 0.0659(15) 0.0392(12) 0.0327(11) 0.0077(9) -0.0169(10) -0.0128(11)
C26 0.0589(15) 0.0361(12) 0.0604(16) 0.0034(11) -0.0178(12) 0.0101(11)
C27 0.0494(13) 0.0262(10) 0.0828(19) 0.0075(11) 0.0362(13) -0.0022(9)
C28 0.0802(18) 0.0635(16) 0.0244(10) -0.0041(10) 0.0045(11) 0.0357(14)
C33 0.0500(13) 0.0412(12) 0.0420(12) 0.0115(10) 0.0102(10) 0.0050(10)
C34 0.0609(16) 0.0572(15) 0.0403(13) 0.0047(11) 0.0128(11) -0.0037(12)
C35 0.0673(18) 0.091(2) 0.0458(15) 0.0025(15) 0.0206(13) 0.0201(17)
C36 0.0446(13) 0.0682(17) 0.0516(14) 0.0197(13) 0.0154(11) 0.0008(12)
C29 0.052(3) 0.038(3) 0.048(2) 0.001(2) -0.0062(19) 0.004(2)
C30 0.049(5) 0.057(4) 0.071(7) 0.003(5) -0.008(4) -0.008(3)
C31 0.089(6) 0.142(9) 0.074(5) 0.026(5) 0.007(4) -0.058(6)
C32 0.100(8) 0.114(8) 0.062(4) 0.039(6) -0.018(5) -0.062(6)
C29A 0.053(4) 0.069(7) 0.046(4) 0.002(4) 0.011(3) -0.012(4)
C30A 0.046(6) 0.068(5) 0.043(5) -0.013(4) 0.015(3) -0.011(4)
C31A 0.045(4) 0.048(4) 0.055(6) -0.003(4) 0.027(4) -0.007(3)
C32A 0.073(8) 0.142(15) 0.066(9) -0.051(9) 0.024(7) -0.037(8)
C1S 0.074(2) 0.089(3) 0.131(4) -0.006(3) 0.007(2) -0.002(2)
C2S 0.078(3) 0.113(4) 0.128(4) -0.030(3) 0.024(3) -0.009(2)
C3S 0.093(3) 0.117(4) 0.125(4) -0.009(3) 0.014(3) -0.001(3)
C4S 0.089(3) 0.115(4) 0.104(3) -0.006(3) -0.008(2) 0.016(3)
C5S 0.067(2) 0.123(4) 0.108(3) -0.010(3) 0.009(2) 0.009(2)
C6S 0.109(3) 0.101(3) 0.080(3) -0.012(2) 0.002(2) 0.017(3)

loop_
_atom_type_symbol
_atom_type_description
_atom_type_scat_dispersion_real
_atom_type_scat_dispersion_imag
_atom_type_scat_source
C C 0.0181 0.0091 'International Tables Vol C Tables 4.2.6.8 and 6.1.1.4'
H H 0 0 'International Tables Vol C Tables 4.2.6.8 and 6.1.1.4'
N N 0.0311 0.018 'International Tables Vol C Tables 4.2.6.8 and 6.1.1.4'
O O 0.0492 0.0322 'International Tables Vol C Tables 4.2.6.8 and 6.1.1.4'
Mg Mg 0.1719 0.1771 'International Tables Vol C Tables 4.2.6.8 and 6.1.1.4'
Si Si 0.2541 0.3302 'International Tables Vol C Tables 4.2.6.8 and 6.1.1.4'
K K 0.3868 1.0657 'International Tables Vol C Tables 4.2.6.8 and 6.1.1.4'

loop_
_exptl_crystal_face_index_h
_exptl_crystal_face_index_k
_exptl_crystal_face_index_l
_exptl_crystal_face_perp_dist
1 -13 -1 0.0749
0 13 1 0.0519
-8 5 -1 0.154
-1 6 9 0.095
7 -2 6 0.1654
-1 -5 -9 0.1107
6 -8 -6 0.2164
0 -11 -6 0.0876
8 3 4 0.1908
-9 0 -2 0.1718
5 8 5 0.1247
1 -13 0 0.0745
-1 -13 1 0.0879
-8 -6 2 0.1619
9 5 -2 0.2364
5 11 -1 0.16
-1 13 0 0.0464
4 -11 3 0.1262
0 -11 6 0.1021
8 2 -6 0.2554
0 11 -6 0.0826
-7 -4 6 0.1669
-5 11 -3 0.1028
6 -7 5 0.1486
0 -3 10 0.1199
5 -1 -9 0.2157
2 -5 9 0.128
1 3 -10 0.133
0 -7 -8 0.1016
3 5 8 0.1217
-8 1 -5 0.1639
-7 8 3 0.1525

loop_
_geom_angle_atom_site_label_1
_geom_angle_atom_site_label_2
_geom_angle_atom_site_label_3
_geom_angle
_geom_angle_site_symmetry_1
_geom_angle_site_symmetry_3
_geom_angle_publ_flag
O1 K O3 103.09(5) . . ?
O1 K O2 116.33(5) . . ?
O3 K O2 89.20(6) . . ?
O1 K C4 160.48(5) . 3_557 ?
O3 K C4 81.12(6) . 3_557 ?
O2 K C4 82.50(6) . 3_557 ?
O1 K C5 148.02(5) . 3_557 ?
O3 K C5 105.75(6) . 3_557 ?
O2 K C5 77.83(6) . 3_557 ?
C4 K C5 25.20(6) 3_557 3_557 ?
O1 K C3 137.41(5) . 3_557 ?
O3 K C3 73.48(5) . 3_557 ?
O2 K C3 106.14(6) . 3_557 ?
C4 K C3 25.13(6) 3_557 3_557 ?
C5 K C3 43.78(6) 3_557 3_557 ?
O1 K C6 123.86(4) . 3_557 ?
O3 K C6 122.94(5) . 3_557 ?
O2 K C6 96.13(5) . 3_557 ?
C4 K C6 43.97(5) 3_557 3_557 ?
C5 K C6 24.75(5) 3_557 3_557 ?
C3 K C6 50.44(5) 3_557 3_557 ?
O1 K C2 116.80(4) . 3_557 ?
O3 K C2 89.89(5) . 3_557 ?
O2 K C2 125.57(5) . 3_557 ?
C4 K C2 43.74(5) 3_557 3_557 ?
C5 K C2 50.38(5) 3_557 3_557 ?
C3 K C2 24.51(5) 3_557 3_557 ?
C6 K C2 42.74(5) 3_557 3_557 ?
O1 K C1 111.49(4) . 3_557 ?
O3 K C1 113.82(5) . 3_557 ?
O2 K C1 119.54(5) . 3_557 ?
C4 K C1 50.69(5) 3_557 3_557 ?
C5 K C1 43.00(4) 3_557 3_557 ?
C3 K C1 42.95(4) 3_557 3_557 ?
C6 K C1 24.06(4) 3_557 3_557 ?
C2 K C1 24.16(4) 3_557 3_557 ?
O1 K Si2 21.29(3) . . ?
O3 K Si2 89.95(4) . . ?
O2 K Si2 99.98(4) . . ?
C4 K Si2 170.72(4) 3_557 . ?
C5 K Si2 164.05(4) 3_557 . ?
C3 K Si2 148.57(4) 3_557 . ?
C6 K Si2 143.52(4) 3_557 . ?
C2 K Si2 134.45(4) 3_557 . ?
C1 K Si2 132.71(3) 3_557 . ?
O1 K Mg 29.11(3) . . ?
O3 K Mg 124.54(4) . . ?
O2 K Mg 128.74(5) . . ?
C4 K Mg 134.45(4) 3_557 . ?
C5 K Mg 119.33(4) 3_557 . ?
C3 K Mg 119.08(4) 3_557 . ?
C6 K Mg 94.83(3) 3_557 . ?
C2 K Mg 94.85(3) 3_557 . ?
C1 K Mg 83.76(3) 3_557 . ?
Si2 K Mg 49.987(12) . . ?
N1 Si1 N2 109.10(7) . . ?
N1 Si1 C13 114.40(8) . . ?
N2 Si1 C13 108.16(8) . . ?
N1 Si1 C14 111.68(8) . . ?
N2 Si1 C14 110.40(8) . . ?
C13 Si1 C14 102.91(10) . . ?
O1 Si2 N2 110.91(7) . . ?
O1 Si2 C27 110.70(9) . . ?
N2 Si2 C27 108.49(9) . . ?
O1 Si2 C28 109.39(10) . . ?
N2 Si2 C28 109.47(9) . . ?
C27 Si2 C28 107.83(15) . . ?
O1 Si2 Mg 29.93(5) . . ?
N2 Si2 Mg 84.38(5) . . ?
C27 Si2 Mg 135.13(9) . . ?
C28 Si2 Mg 107.58(11) . . ?
O1 Si2 K 35.98(5) . . ?
N2 Si2 K 132.20(5) . . ?
C27 Si2 K 75.65(8) . . ?
C28 Si2 K 114.28(8) . . ?
Mg Si2 K 65.130(15) . . ?
O1 Mg N1 106.37(6) . . ?
O1 Mg Mg 121.91(5) . 3_557 ?
N1 Mg Mg 131.70(5) . 3_557 ?
O1 Mg Si2 24.53(4) . . ?
N1 Mg Si2 81.84(4) . . ?
Mg Mg Si2 146.43(3) 3_557 . ?
O1 Mg K 40.93(4) . . ?
N1 Mg K 145.02(4) . . ?
Mg Mg K 82.32(2) 3_557 . ?
Si2 Mg K 64.883(15) . . ?
Si2 O1 Mg 125.54(8) . . ?
Si2 O1 K 122.73(7) . . ?
Mg O1 K 109.97(6) . . ?
C29 O2 C32 109.3(5) . . ?
C32A O2 C29A 105.8(7) . . ?
C32A O2 K 118.6(6) . . ?
C29 O2 K 133.4(2) . . ?
C32 O2 K 116.6(5) . . ?
C29A O2 K 135.5(3) . . ?
C33 O3 C36 104.73(18) . . ?
C33 O3 K 118.50(13) . . ?
C36 O3 K 135.60(15) . . ?
C1 N1 Si1 117.36(11) . . ?
C1 N1 Mg 118.86(10) . . ?
Si1 N1 Mg 123.65(8) . . ?
C15 N2 Si1 119.16(12) . . ?
C15 N2 Si2 118.65(12) . . ?
Si1 N2 Si2 122.16(8) . . ?
N1 C1 C6 121.86(15) . . ?
N1 C1 C2 120.97(15) . . ?
C6 C1 C2 117.15(16) . . ?
N1 C1 K 122.56(10) . 3_557 ?
C6 C1 K 72.81(9) . 3_557 ?
C2 C1 K 73.30(9) . 3_557 ?
C3 C2 C1 120.31(18) . . ?
C3 C2 C7 118.43(17) . . ?
C1 C2 C7 121.19(16) . . ?
C3 C2 K 71.78(11) . 3_557 ?
C1 C2 K 82.54(10) . 3_557 ?
C7 C2 K 113.59(11) . 3_557 ?
C4 C3 C2 121.56(19) . . ?
C4 C3 K 74.90(12) . 3_557 ?
C2 C3 K 83.71(11) . 3_557 ?
C4 C3 H3 119.2 . . ?
C2 C3 H3 119.2 . . ?
K C3 H3 112.3 3_557 . ?
C5 C4 C3 119.04(18) . . ?
C5 C4 K 78.86(12) . 3_557 ?
C3 C4 K 79.97(12) . 3_557 ?
C5 C4 H4 120.5 . . ?
C3 C4 H4 120.5 . . ?
K C4 H4 111.2 3_557 . ?
C4 C5 C6 121.80(19) . . ?
C4 C5 K 75.93(12) . 3_557 ?
C6 C5 K 84.09(11) . 3_557 ?
C4 C5 H5 119.1 . . ?
C6 C5 H5 119.1 . . ?
K C5 H5 110.8 3_557 . ?
C5 C6 C1 120.02(18) . . ?
C5 C6 C10 118.98(17) . . ?
C1 C6 C10 120.93(16) . . ?
C5 C6 K 71.16(11) . 3_557 ?
C1 C6 K 83.13(10) . 3_557 ?
C10 C6 K 113.53(11) . 3_557 ?
C2 C7 C9 113.32(19) . . ?
C2 C7 C8 110.18(16) . . ?
C9 C7 C8 110.08(18) . . ?
C2 C7 H7 107.7 . . ?
C9 C7 H7 107.7 . . ?
C8 C7 H7 107.7 . . ?
C7 C8 H8C 109.5 . . ?
C7 C8 H8B 109.5 . . ?
H8C C8 H8B 109.5 . . ?
C7 C8 H8A 109.5 . . ?
H8C C8 H8A 109.5 . . ?
H8B C8 H8A 109.5 . . ?
C7 C9 H9C 109.5 . . ?
C7 C9 H9B 109.5 . . ?
H9C C9 H9B 109.5 . . ?
C7 C9 H9A 109.5 . . ?
H9C C9 H9A 109.5 . . ?
H9B C9 H9A 109.5 . . ?
C6 C10 C11 113.41(18) . . ?
C6 C10 C12 109.98(16) . . ?
C11 C10 C12 109.77(17) . . ?
C6 C10 H10 107.8 . . ?
C11 C10 H10 107.8 . . ?
C12 C10 H10 107.8 . . ?
C10 C11 H11C 109.5 . . ?
C10 C11 H11B 109.5 . . ?
H11C C11 H11B 109.5 . . ?
C10 C11 H11A 109.5 . . ?
H11C C11 H11A 109.5 . . ?
H11B C11 H11A 109.5 . . ?
C10 C12 H12C 109.5 . . ?
C10 C12 H12B 109.5 . . ?
H12C C12 H12B 109.5 . . ?
C10 C12 H12A 109.5 . . ?
H12C C12 H12A 109.5 . . ?
H12B C12 H12A 109.5 . . ?
Si1 C13 H13C 109.5 . . ?
Si1 C13 H13B 109.5 . . ?
H13C C13 H13B 109.5 . . ?
Si1 C13 H13A 109.5 . . ?
H13C C13 H13A 109.5 . . ?
H13B C13 H13A 109.5 . . ?
Si1 C14 H14C 109.5 . . ?
Si1 C14 H14B 109.5 . . ?
H14C C14 H14B 109.5 . . ?
Si1 C14 H14A 109.5 . . ?
H14C C14 H14A 109.5 . . ?
H14B C14 H14A 109.5 . . ?
C16 C15 C20 119.20(16) . . ?
C16 C15 N2 120.36(16) . . ?
C20 C15 N2 120.44(15) . . ?
C17 C16 C15 119.61(17) . . ?
C17 C16 C21 118.19(17) . . ?
C15 C16 C21 122.17(16) . . ?
C18 C17 C16 121.17(18) . . ?
C18 C17 H17 119.4 . . ?
C16 C17 H17 119.4 . . ?
C17 C18 C19 119.37(19) . . ?
C17 C18 H18 120.3 . . ?
C19 C18 H18 120.3 . . ?
C18 C19 C20 121.53(19) . . ?
C18 C19 H19 119.2 . . ?
C20 C19 H19 119.2 . . ?
C19 C20 C15 119.11(17) . . ?
C19 C20 C24 118.38(17) . . ?
C15 C20 C24 122.50(16) . . ?
C16 C21 C23 112.63(18) . . ?
C16 C21 C22 110.69(16) . . ?
C23 C21 C22 109.99(17) . . ?
C16 C21 H21 107.8 . . ?
C23 C21 H21 107.8 . . ?
C22 C21 H21 107.8 . . ?
C21 C22 H22C 109.5 . . ?
C21 C22 H22B 109.5 . . ?
H22C C22 H22B 109.5 . . ?
C21 C22 H22A 109.5 . . ?
H22C C22 H22A 109.5 . . ?
H22B C22 H22A 109.5 . . ?
C21 C23 H23C 109.5 . . ?
C21 C23 H23B 109.5 . . ?
H23C C23 H23B 109.5 . . ?
C21 C23 H23A 109.5 . . ?
H23C C23 H23A 109.5 . . ?
H23B C23 H23A 109.5 . . ?
C20 C24 C26 111.47(19) . . ?
C20 C24 C25 111.99(18) . . ?
C26 C24 C25 109.72(19) . . ?
C20 C24 H24 107.8 . . ?
C26 C24 H24 107.8 . . ?
C25 C24 H24 107.8 . . ?
C24 C25 H25C 109.5 . . ?
C24 C25 H25B 109.5 . . ?
H25C C25 H25B 109.5 . . ?
C24 C25 H25A 109.5 . . ?
H25C C25 H25A 109.5 . . ?
H25B C25 H25A 109.5 . . ?
C24 C26 H26C 109.5 . . ?
C24 C26 H26B 109.5 . . ?
H26C C26 H26B 109.5 . . ?
C24 C26 H26A 109.5 . . ?
H26C C26 H26A 109.5 . . ?
H26B C26 H26A 109.5 . . ?
Si2 C27 H27C 109.5 . . ?
Si2 C27 H27B 109.5 . . ?
H27C C27 H27B 109.5 . . ?
Si2 C27 H27A 109.5 . . ?
H27C C27 H27A 109.5 . . ?
H27B C27 H27A 109.5 . . ?
Si2 C28 H28C 109.5 . . ?
Si2 C28 H28B 109.5 . . ?
H28C C28 H28B 109.5 . . ?
Si2 C28 H28A 109.5 . . ?
H28C C28 H28A 109.5 . . ?
H28B C28 H28A 109.5 . . ?
O3 C33 C34 106.4(2) . . ?
O3 C33 H33B 110.5 . . ?
C34 C33 H33B 110.5 . . ?
O3 C33 H33A 110.5 . . ?
C34 C33 H33A 110.5 . . ?
H33B C33 H33A 108.6 . . ?
C35 C34 C33 104.8(2) . . ?
C35 C34 H34B 110.8 . . ?
C33 C34 H34B 110.8 . . ?
C35 C34 H34A 110.8 . . ?
C33 C34 H34A 110.8 . . ?
H34B C34 H34A 108.9 . . ?
C34 C35 C36 104.3(2) . . ?
C34 C35 H35B 110.9 . . ?
C36 C35 H35B 110.9 . . ?
C34 C35 H35A 110.9 . . ?
C36 C35 H35A 110.9 . . ?
H35B C35 H35A 108.9 . . ?
O3 C36 C35 105.0(2) . . ?
O3 C36 H36B 110.7 . . ?
C35 C36 H36B 110.7 . . ?
O3 C36 H36A 110.7 . . ?
C35 C36 H36A 110.7 . . ?
H36B C36 H36A 108.8 . . ?
O2 C29 C30 106.3(5) . . ?
O2 C29 H29A 110.5 . . ?
C30 C29 H29A 110.5 . . ?
O2 C29 H29B 110.5 . . ?
C30 C29 H29B 110.5 . . ?
H29A C29 H29B 108.7 . . ?
C31 C30 C29 105.9(7) . . ?
C31 C30 H30A 110.5 . . ?
C29 C30 H30A 110.5 . . ?
C31 C30 H30B 110.5 . . ?
C29 C30 H30B 110.5 . . ?
H30A C30 H30B 108.7 . . ?
C32 C31 C30 106.8(8) . . ?
C32 C31 H31A 110.4 . . ?
C30 C31 H31A 110.4 . . ?
C32 C31 H31B 110.4 . . ?
C30 C31 H31B 110.4 . . ?
H31A C31 H31B 108.6 . . ?
C31 C32 O2 111.4(8) . . ?
C31 C32 H32A 109.3 . . ?
O2 C32 H32A 109.3 . . ?
C31 C32 H32B 109.3 . . ?
O2 C32 H32B 109.3 . . ?
H32A C32 H32B 108 . . ?
C30A C29A O2 107.4(8) . . ?
C30A C29A H29C 110.2 . . ?
O2 C29A H29C 110.2 . . ?
C30A C29A H29D 110.2 . . ?
O2 C29A H29D 110.2 . . ?
H29C C29A H29D 108.5 . . ?
C29A C30A C31A 105.6(11) . . ?
C29A C30A H30C 110.6 . . ?
C31A C30A H30C 110.6 . . ?
C29A C30A H30D 110.6 . . ?
C31A C30A H30D 110.6 . . ?
H30C C30A H30D 108.7 . . ?
C32A C31A C30A 104.6(10) . . ?
C32A C31A H31C 110.8 . . ?
C30A C31A H31C 110.8 . . ?
C32A C31A H31D 110.8 . . ?
C30A C31A H31D 110.8 . . ?
H31C C31A H31D 108.9 . . ?
O2 C32A C31A 111.8(10) . . ?
O2 C32A H32C 109.3 . . ?
C31A C32A H32C 109.3 . . ?
O2 C32A H32D 109.3 . . ?
C31A C32A H32D 109.3 . . ?
H32C C32A H32D 107.9 . . ?
C2S C1S C6S 120 . . ?
C2S C1S H1S 120 . . ?
C6S C1S H1S 120 . . ?
C1S C2S C3S 120 . . ?
C1S C2S H2S 120 . . ?
C3S C2S H2S 120 . . ?
C4S C3S C2S 120 . . ?
C4S C3S H3S 120 . . ?
C2S C3S H3S 120 . . ?
C5S C4S C3S 120 . . ?
C5S C4S H4S 120 . . ?
C3S C4S H4S 120 . . ?
C4S C5S C6S 120 . . ?
C4S C5S H5S 120 . . ?
C6S C5S H5S 120 . . ?
C5S C6S C1S 120 . . ?
C5S C6S H6S 120 . . ?
C1S C6S H6S 120 . . ?

loop_
_geom_bond_atom_site_label_1
_geom_bond_atom_site_label_2
_geom_bond_distance
_geom_bond_site_symmetry_2
_geom_bond_publ_flag
K O1 2.5859(13) . ?
K O3 2.7028(16) . ?
K O2 2.7289(18) . ?
K C4 3.137(2) 3_557 ?
K C5 3.173(2) 3_557 ?
K C3 3.199(2) 3_557 ?
K C6 3.3349(18) 3_557 ?
K C2 3.3480(18) 3_557 ?
K C1 3.4658(16) 3_557 ?
K Si2 3.7028(6) . ?
K Mg 3.7102(7) . ?
Si1 N1 1.7122(14) . ?
Si1 N2 1.7516(15) . ?
Si1 C13 1.8783(19) . ?
Si1 C14 1.884(2) . ?
Si2 O1 1.5983(13) . ?
Si2 N2 1.7593(15) . ?
Si2 C27 1.866(2) . ?
Si2 C28 1.868(2) . ?
Si2 Mg 3.1321(7) . ?
Mg O1 1.9203(13) . ?
Mg N1 2.0493(15) . ?
Mg Mg 2.9393(11) 3_557 ?
O2 C32A 1.348(16) . ?
O2 C29 1.391(5) . ?
O2 C32 1.438(10) . ?
O2 C29A 1.499(9) . ?
O3 C33 1.429(3) . ?
O3 C36 1.438(3) . ?
N1 C1 1.408(2) . ?
N2 C15 1.436(2) . ?
C1 C6 1.423(2) . ?
C1 C2 1.430(2) . ?
C2 C3 1.397(3) . ?
C2 C7 1.514(3) . ?
C3 C4 1.380(3) . ?
C3 H3 0.95 . ?
C4 C5 1.377(3) . ?
C4 H4 0.95 . ?
C5 C6 1.404(3) . ?
C5 H5 0.95 . ?
C6 C10 1.516(3) . ?
C7 C9 1.530(3) . ?
C7 C8 1.533(3) . ?
C7 H7 1 . ?
C8 H8C 0.98 . ?
C8 H8B 0.98 . ?
C8 H8A 0.98 . ?
C9 H9C 0.98 . ?
C9 H9B 0.98 . ?
C9 H9A 0.98 . ?
C10 C11 1.533(3) . ?
C10 C12 1.537(3) . ?
C10 H10 1 . ?
C11 H11C 0.98 . ?
C11 H11B 0.98 . ?
C11 H11A 0.98 . ?
C12 H12C 0.98 . ?
C12 H12B 0.98 . ?
C12 H12A 0.98 . ?
C13 H13C 0.98 . ?
C13 H13B 0.98 . ?
C13 H13A 0.98 . ?
C14 H14C 0.98 . ?
C14 H14B 0.98 . ?
C14 H14A 0.98 . ?
C15 C16 1.411(2) . ?
C15 C20 1.413(3) . ?
C16 C17 1.391(3) . ?
C16 C21 1.517(3) . ?
C17 C18 1.380(3) . ?
C17 H17 0.95 . ?
C18 C19 1.384(3) . ?
C18 H18 0.95 . ?
C19 C20 1.391(3) . ?
C19 H19 0.95 . ?
C20 C24 1.524(3) . ?
C21 C23 1.529(3) . ?
C21 C22 1.532(3) . ?
C21 H21 1 . ?
C22 H22C 0.98 . ?
C22 H22B 0.98 . ?
C22 H22A 0.98 . ?
C23 H23C 0.98 . ?
C23 H23B 0.98 . ?
C23 H23A 0.98 . ?
C24 C26 1.525(3) . ?
C24 C25 1.532(3) . ?
C24 H24 1 . ?
C25 H25C 0.98 . ?
C25 H25B 0.98 . ?
C25 H25A 0.98 . ?
C26 H26C 0.98 . ?
C26 H26B 0.98 . ?
C26 H26A 0.98 . ?
C27 H27C 0.98 . ?
C27 H27B 0.98 . ?
C27 H27A 0.98 . ?
C28 H28C 0.98 . ?
C28 H28B 0.98 . ?
C28 H28A 0.98 . ?
C33 C34 1.522(4) . ?
C33 H33B 0.99 . ?
C33 H33A 0.99 . ?
C34 C35 1.498(4) . ?
C34 H34B 0.99 . ?
C34 H34A 0.99 . ?
C35 C36 1.513(4) . ?
C35 H35B 0.99 . ?
C35 H35A 0.99 . ?
C36 H36B 0.99 . ?
C36 H36A 0.99 . ?
C29 C30 1.544(12) . ?
C29 H29A 0.99 . ?
C29 H29B 0.99 . ?
C30 C31 1.474(11) . ?
C30 H30A 0.99 . ?
C30 H30B 0.99 . ?
C31 C32 1.397(15) . ?
C31 H31A 0.99 . ?
C31 H31B 0.99 . ?
C32 H32A 0.99 . ?
C32 H32B 0.99 . ?
C29A C30A 1.411(16) . ?
C29A H29C 0.99 . ?
C29A H29D 0.99 . ?
C30A C31A 1.519(11) . ?
C30A H30C 0.99 . ?
C30A H30D 0.99 . ?
C31A C32A 1.445(18) . ?
C31A H31C 0.99 . ?
C31A H31D 0.99 . ?
C32A H32C 0.99 . ?
C32A H32D 0.99 . ?
C1S C2S 1.39 . ?
C1S C6S 1.39 . ?
C1S H1S 0.95 . ?
C2S C3S 1.39 . ?
C2S H2S 0.95 . ?
C3S C4S 1.39 . ?
C3S H3S 0.95 . ?
C4S C5S 1.39 . ?
C4S H4S 0.95 . ?
C5S C6S 1.39 . ?
C5S H5S 0.95 . ?
C6S H6S 0.95 . ?
